data_1520989
loop_
_publ_author_name
'Crosnier-Lopez, M.P.'
'Duroy, H.'
'Fourquet, J.L.'

_publ_section_title
;
 Synthesis and crystal structure of new layered perovskite compounds: Li2
 La0.833 (Nb1.5 Ti0.5) O7 and Li2 La2.25 (Nb1.25 Ti2.75) O13
;
_journal_name_full 'Materials Research Bulletin'
_journal_page_first 179
_journal_page_last 191
_journal_volume 34
_journal_year 1999
_chemical_formula_sum 'La0.889 Li2 Nb1.5 O7 Ti0.5'
_chemical_name_systematic 'Li2 La0.889 (Nb1.5 Ti0.5) O7'
_space_group_IT_number 136
_symmetry_space_group_name_Hall '-P 4n 2n'
_symmetry_space_group_name_H-M 'P 42/m n m'
_cell_angle_alpha 90
_cell_angle_beta 90
_cell_angle_gamma 90
_cell_formula_units_Z 4
_cell_length_a 5.5334
_cell_length_b 5.5334
_cell_length_c 18.39069
_cell_volume 563.096
_citation_journal_id_ASTM MRBUAC
_cod_data_source_file Crosnier-Lopez_MRBUAC_1999_509.cif
_cod_data_source_block La0.889Li2Nb1.5O7Ti0.5
_cod_original_cell_volume 563.0956
_cod_database_code 1520989

loop_
_symmetry_equiv_pos_as_xyz
x,y,z
-y+1/2,x+1/2,z+1/2
-x,-y,z
y+1/2,-x+1/2,z+1/2
x+1/2,-y+1/2,-z+1/2
y,x,-z
-x+1/2,y+1/2,-z+1/2
-y,-x,-z
-x,-y,-z
y-1/2,-x-1/2,-z-1/2
x,y,-z
-y-1/2,x-1/2,-z-1/2
-x-1/2,y-1/2,z-1/2
-y,-x,z
x-1/2,-y-1/2,z-1/2
y,x,z

loop_
_atom_site_label
_atom_site_type_symbol
_atom_site_fract_x
_atom_site_fract_y
_atom_site_fract_z
_atom_site_occupancy
_atom_site_U_iso_or_equiv
Li2 Li+1 0 0.5 0.25 1 0.0
O4 O-2 0 0 0.1166 1 0.0
O2 O-2 0.5 0 0.0999 1 0.0
La1 La+3 0.2567 0.2567 0.5 0.888 0.0
Li1 Li+1 0.5 0.5 0.266 1 0.0
O1 O-2 0.5 0.5 0.0875 1 0.0
O3 O-2 0.7257 0.7257 0.2133 1 0.0
O5 O-2 0.7871 0.7871 0 1 0.0
Nb1 Nb+4 0.7478 0.7478 0.1161 0.75 0.0
Ti1 Ti+4 0.7478 0.7478 0.1161 0.25 0.0
